data_7126300
loop_
_publ_author_name
'Qiu, Rong-Guan'
'Chen, Xiao-Xian'
'Huang, Rui-Kang'
'Zhou, Dong-Dong'
'Xu, Wei-Jian'
'Zhang, Wei-Xiong'
'Chen, Xiao-Ming'

_publ_section_title
;
 Nitroprusside as a promising building block to assemble an
 organic-inorganic hybrid for thermo-responsive switching materials.
;
_journal_issue 41
_journal_name_full 'Chemical communications (Cambridge, England)'
_journal_page_first 5488
_journal_page_last 5491
_journal_paper_doi 10.1039/d0cc01877e
_journal_volume 56
_journal_year 2020
_chemical_formula_moiety 'C5 Fe K N6 O, C2 H8 N'
_chemical_formula_sum 'C7 H8 Fe K N7 O'
_chemical_formula_weight 301.15
_space_group_crystal_system orthorhombic
_space_group_IT_number 19
_space_group_name_Hall 'P 2ac 2ab'
_space_group_name_H-M_alt 'P 21 21 21'
_atom_sites_solution_hydrogens geom
_atom_sites_solution_primary dual
_audit_creation_date 2020-02-27
_audit_creation_method
;
Olex2 1.2
(compiled 2018.05.29 svn.r3508 for OlexSys, GUI svn.r5506)
;
_audit_update_record
;
2020-02-27 deposited with the CCDC.	2020-03-27 downloaded from the CCDC.
;
_cell_angle_alpha 90
_cell_angle_beta 90
_cell_angle_gamma 90
_cell_formula_units_Z 4
_cell_length_a 9.99830(10)
_cell_length_b 8.52340(10)
_cell_length_c 14.8981(2)
_cell_measurement_reflns_used 5454
_cell_measurement_temperature 200.01(10)
_cell_measurement_theta_max 73.9200
_cell_measurement_theta_min 5.2150
_cell_volume 1269.61(3)
_computing_cell_refinement 'CrysAlisPro 1.171.38.41 (Rigaku OD, 2015)'
_computing_data_collection 'CrysAlisPro 1.171.38.41 (Rigaku OD, 2015)'
_computing_data_reduction 'CrysAlisPro 1.171.38.41 (Rigaku OD, 2015)'
_computing_molecular_graphics 'Olex2 (Dolomanov et al., 2009)'
_computing_publication_material 'Olex2 (Dolomanov et al., 2009)'
_computing_structure_refinement 'ShelXL (Sheldrick, 2015)'
_computing_structure_solution 'ShelXT (Sheldrick, 2015)'
_diffrn_ambient_environment N~2~
_diffrn_ambient_temperature 200.01(10)
_diffrn_detector 'CCD plate'
_diffrn_detector_area_resol_mean 5.2913
_diffrn_detector_type AtlasS2
_diffrn_measured_fraction_theta_full 1.000
_diffrn_measured_fraction_theta_max 0.985
_diffrn_measurement_details
;
List of Runs (angles in degrees, time in seconds):

  # Type    Start    End  Width  t~exp~   \w     \q     \k     \f   Frames
#--------------------------------------------------------------------------
  1  \w   -115.00 -17.00   1.00    1.00    --  -41.14 -38.00 150.00   98
  2  \w      1.00  82.00   1.00    1.00    --   41.14 -99.00  30.00   81
  3  \w     23.00  97.00   1.00    1.00    --   41.14-125.00-180.00   74
  4  \w     25.00 110.00   1.00    4.00    --  107.79 -94.00  90.00   85
  5  \w     94.00 178.00   1.00    4.00    --  107.79 125.00 -30.00   84
  6  \w     82.00 178.00   1.00    4.00    --  107.79  45.00-150.00   96
  7  \w     82.00 178.00   1.00    4.00    --  107.79  45.00 150.00   96
  8  \w    100.00 178.00   1.00    4.00    --  107.79  82.00 -66.00   78
  9  \w     94.00 178.00   1.00    4.00    --  107.79 125.00 120.00   84
 10  \w   -114.00 -32.00   1.00    1.00    --  -41.14 -57.00  60.00   82
 11  \w   -114.00 -13.00   1.00    1.00    --  -41.14 -57.00 -60.00  101
;
_diffrn_measurement_device 'four-circle diffractometer'
_diffrn_measurement_device_type 'SuperNova, Dual, Cu at zero, AtlasS2'
_diffrn_measurement_method '\w scans'
_diffrn_orient_matrix_type 'CrysAlisPro convention (1999,Acta A55,543-557)'
_diffrn_orient_matrix_UB_11 0.0777139000
_diffrn_orient_matrix_UB_12 0.1131677000
_diffrn_orient_matrix_UB_13 -0.0543089000
_diffrn_orient_matrix_UB_21 0.0521454000
_diffrn_orient_matrix_UB_22 -0.1021368000
_diffrn_orient_matrix_UB_23 -0.0714508000
_diffrn_orient_matrix_UB_31 -0.1546236000
_diffrn_orient_matrix_UB_32 0.0224497000
_diffrn_orient_matrix_UB_33 -0.0513651000
_diffrn_radiation_monochromator mirror
_diffrn_radiation_probe x-ray
_diffrn_radiation_type CuK\a
_diffrn_radiation_wavelength 1.54178
_diffrn_reflns_av_R_equivalents 0.0502
_diffrn_reflns_av_unetI/netI 0.0437
_diffrn_reflns_Laue_measured_fraction_full 1.000
_diffrn_reflns_Laue_measured_fraction_max 0.985
_diffrn_reflns_limit_h_max 12
_diffrn_reflns_limit_h_min -12
_diffrn_reflns_limit_k_max 9
_diffrn_reflns_limit_k_min -10
_diffrn_reflns_limit_l_max 18
_diffrn_reflns_limit_l_min -16
_diffrn_reflns_number 6993
_diffrn_reflns_point_group_measured_fraction_full 1.000
_diffrn_reflns_point_group_measured_fraction_max 0.986
_diffrn_reflns_theta_full 67.679
_diffrn_reflns_theta_max 73.997
_diffrn_reflns_theta_min 5.328
_diffrn_source 'micro-focus sealed X-ray tube'
_diffrn_source_type 'SuperNova (Cu) X-ray Source'
_exptl_absorpt_coefficient_mu 12.460
_exptl_absorpt_correction_T_max 0.236
_exptl_absorpt_correction_T_min 0.134
_exptl_absorpt_correction_type gaussian
_exptl_absorpt_process_details
;
CrysAlisPro 1.171.38.41 (Rigaku Oxford Diffraction, 2015)
Numerical absorption correction based on gaussian integration over
			a multifaceted crystal model
Empirical absorption correction using spherical harmonics,
 implemented in SCALE3 ABSPACK scaling algorithm.
;
_exptl_crystal_colour 'metallic dark red'
_exptl_crystal_density_diffrn 1.576
_exptl_crystal_description block
_exptl_crystal_F_000 608
_exptl_crystal_size_max 0.227
_exptl_crystal_size_mid 0.223
_exptl_crystal_size_min 0.223
_refine_diff_density_max 0.864
_refine_diff_density_min -0.525
_refine_diff_density_rms 0.092
_refine_ls_abs_structure_details
;
 Refined as an inversion twin.
;
_refine_ls_abs_structure_Flack 0.222(8)
_refine_ls_extinction_coef 0.0038(5)
_refine_ls_extinction_expression Fc^*^=kFc[1+0.001xFc^2^\l^3^/sin(2\q)]^-1/4^
_refine_ls_extinction_method 'SHELXL-2014/7 (Sheldrick 2014'
_refine_ls_goodness_of_fit_ref 1.048
_refine_ls_hydrogen_treatment constr
_refine_ls_matrix_type full
_refine_ls_number_parameters 158
_refine_ls_number_reflns 2516
_refine_ls_number_restraints 0
_refine_ls_restrained_S_all 1.048
_refine_ls_R_factor_all 0.0377
_refine_ls_R_factor_gt 0.0373
_refine_ls_shift/su_max 0.000
_refine_ls_shift/su_mean 0.000
_refine_ls_structure_factor_coef Fsqd
_refine_ls_weighting_details 'w=1/[\s^2^(Fo^2^)+(0.0681P)^2^] where P=(Fo^2^+2Fc^2^)/3'
_refine_ls_weighting_scheme calc
_refine_ls_wR_factor_gt 0.0982
_refine_ls_wR_factor_ref 0.0987
_reflns_Friedel_coverage 0.720
_reflns_Friedel_fraction_full 1.000
_reflns_Friedel_fraction_max 0.988
_reflns_number_gt 2479
_reflns_number_total 2516
_reflns_threshold_expression 'I > 2\s(I)'
_cod_data_source_file d0cc01877e2.cif
_cod_data_source_block 1_200k
_cod_depositor_comments 'Adding full bibliography for 7126293--7126304.cif.'
_cod_database_code 7126300
_shelx_shelxl_version_number 2014/7
_chemical_oxdiff_formula C7H8FeKN7O
_shelx_space_group_comment
;
The symmetry employed for this shelxl refinement is uniquely defined
by the following loop, which should always be used as a source of
symmetry information in preference to the above space-group names.
They are only intended as comments.
;
_reflns_odcompleteness_completeness 99.93
_reflns_odcompleteness_iscentric 1
_reflns_odcompleteness_theta 66.97
_olex2_refinement_description
;
1. Twinned data refinement
 Scales: 0.778(8)
 0.222(8)
2. Fixed Uiso
 At 1.2 times of:
  All N(H,H) groups
 At 1.5 times of:
  All C(H,H,H) groups
3.a Secondary CH2 refined with riding coordinates:
 N1(H1A,H1B)
3.b Idealised Me refined as rotating group:
 C2(H2A,H2B,H2C), C1(H1C,H1D,H1E)
;
_olex2_submission_special_instructions 'No special instructions were received'
_oxdiff_exptl_absorpt_empirical_details
;
Empirical correction (ABSPACK) includes:
- Absorption correction using spherical harmonics
- Frame scaling
;
_oxdiff_exptl_absorpt_empirical_full_max 2.867
_oxdiff_exptl_absorpt_empirical_full_min 0.641

loop_
_space_group_symop_operation_xyz
'x, y, z'
'-x+1/2, -y, z+1/2'
'-x, y+1/2, -z+1/2'
'x+1/2, -y+1/2, -z'

loop_
_atom_site_label
_atom_site_type_symbol
_atom_site_fract_x
_atom_site_fract_y
_atom_site_fract_z
_atom_site_U_iso_or_equiv
_atom_site_adp_type
_atom_site_occupancy
_atom_site_site_symmetry_order
_atom_site_calc_flag
_atom_site_refinement_flags_posn
_atom_site_refinement_flags_adp
_atom_site_refinement_flags_occupancy
_atom_site_disorder_assembly
_atom_site_disorder_group
Fe1 Fe 0.64192(5) 0.73744(7) 0.70228(3) 0.0126(2) Uani 1 1 d . . . . .
K1 K 0.81262(9) 0.22857(11) 0.93460(5) 0.0225(2) Uani 1 1 d . . . . .
O1 O 0.3976(3) 0.7451(4) 0.7932(2) 0.0324(8) Uani 1 1 d . . . . .
N7 N 0.4966(3) 0.7444(4) 0.7556(2) 0.0172(6) Uani 1 1 d . . . . .
N2 N 0.5457(4) 0.5079(5) 0.5551(3) 0.0292(9) Uani 1 1 d . . . . .
N6 N 0.7488(5) 0.4679(5) 0.8199(3) 0.0307(9) Uani 1 1 d . . . . .
N3 N 0.5954(4) 1.0053(4) 0.5658(2) 0.0270(9) Uani 1 1 d . . . . .
N1 N 0.4685(3) 0.2482(5) 0.4375(2) 0.0265(8) Uani 1 1 d . . . . .
H1A H 0.5271 0.1696 0.4370 0.032 Uiso 1 1 calc R . . . .
H1B H 0.5026 0.3252 0.4707 0.032 Uiso 1 1 calc R . . . .
C3 C 0.5799(4) 0.5917(5) 0.6107(3) 0.0185(8) Uani 1 1 d . . . . .
C5 C 0.8123(4) 0.7222(5) 0.6407(3) 0.0225(9) Uani 1 1 d . . . . .
C4 C 0.6089(5) 0.9084(5) 0.6191(3) 0.0193(8) Uani 1 1 d . . . . .
C7 C 0.7079(4) 0.5663(5) 0.7755(3) 0.0197(8) Uani 1 1 d . . . . .
N5 N 0.7889(5) 0.9603(6) 0.8324(3) 0.0398(12) Uani 1 1 d . . . . .
C6 C 0.7335(5) 0.8801(5) 0.7834(3) 0.0231(9) Uani 1 1 d . . . . .
N4 N 0.9118(4) 0.7136(6) 0.6032(3) 0.0388(11) Uani 1 1 d . . . . .
C2 C 0.4481(6) 0.3048(9) 0.3452(4) 0.0520(17) Uani 1 1 d . . . . .
H2A H 0.4180 0.2197 0.3081 0.078 Uiso 1 1 calc GR . . . .
H2B H 0.5309 0.3450 0.3221 0.078 Uiso 1 1 calc GR . . . .
H2C H 0.3821 0.3866 0.3452 0.078 Uiso 1 1 calc GR . . . .
C1 C 0.3428(6) 0.1939(7) 0.4785(4) 0.0442(13) Uani 1 1 d . . . . .
H1C H 0.3096 0.1048 0.4459 0.066 Uiso 1 1 calc GR . . . .
H1D H 0.2778 0.2768 0.4765 0.066 Uiso 1 1 calc GR . . . .
H1E H 0.3588 0.1646 0.5398 0.066 Uiso 1 1 calc GR . . . .

loop_
_atom_site_aniso_label
_atom_site_aniso_U_11
_atom_site_aniso_U_22
_atom_site_aniso_U_33
_atom_site_aniso_U_23
_atom_site_aniso_U_13
_atom_site_aniso_U_12
Fe1 0.0198(3) 0.0109(3) 0.0072(3) -0.0001(2) -0.00001(19) -0.0009(2)
K1 0.0360(4) 0.0189(4) 0.0125(4) 0.0004(3) -0.0049(3) 0.0043(4)
O1 0.0308(15) 0.0310(18) 0.0354(17) 0.0113(16) 0.0157(13) 0.0057(14)
N7 0.0257(15) 0.0109(14) 0.0149(13) 0.0036(13) -0.0010(12) 0.0006(14)
N2 0.044(2) 0.0226(19) 0.0213(19) -0.0058(16) -0.0069(18) -0.0082(18)
N6 0.038(2) 0.026(2) 0.028(2) 0.0069(17) -0.0078(16) 0.0044(19)
N3 0.048(2) 0.0168(18) 0.0166(18) 0.0034(14) 0.0029(18) 0.0051(17)
N1 0.0262(15) 0.0217(19) 0.0316(19) -0.0061(17) -0.0092(15) 0.0007(17)
C3 0.0240(19) 0.018(2) 0.0134(18) 0.0051(16) -0.0006(15) -0.0030(16)
C5 0.0288(19) 0.024(2) 0.0144(16) 0.0003(16) -0.0019(15) -0.0035(19)
C4 0.032(2) 0.0149(19) 0.0114(18) -0.0044(15) 0.0025(17) 0.0007(16)
C7 0.0238(18) 0.020(2) 0.0158(19) -0.0010(15) 0.0004(15) -0.0017(17)
N5 0.056(3) 0.040(3) 0.024(2) -0.0143(18) 0.001(2) -0.020(2)
C6 0.036(2) 0.019(2) 0.0143(19) -0.0038(15) 0.0015(18) -0.0040(18)
N4 0.031(2) 0.055(3) 0.031(2) 0.000(2) 0.0106(17) -0.001(2)
C2 0.042(3) 0.090(5) 0.024(2) 0.007(3) 0.007(2) -0.011(3)
C1 0.046(3) 0.042(3) 0.044(3) 0.013(2) 0.004(3) -0.002(3)

loop_
_atom_type_symbol
_atom_type_description
_atom_type_scat_dispersion_real
_atom_type_scat_dispersion_imag
_atom_type_scat_source
C C 0.0181 0.0091 'International Tables Vol C Tables 4.2.6.8 and 6.1.1.4'
H H 0.0000 0.0000 'International Tables Vol C Tables 4.2.6.8 and 6.1.1.4'
N N 0.0311 0.0180 'International Tables Vol C Tables 4.2.6.8 and 6.1.1.4'
O O 0.0492 0.0322 'International Tables Vol C Tables 4.2.6.8 and 6.1.1.4'
K K 0.3868 1.0657 'International Tables Vol C Tables 4.2.6.8 and 6.1.1.4'
Fe Fe -1.1336 3.1974 'International Tables Vol C Tables 4.2.6.8 and 6.1.1.4'

loop_
_exptl_crystal_face_index_h
_exptl_crystal_face_index_k
_exptl_crystal_face_index_l
_exptl_crystal_face_perp_dist
0 0 15 0.1116
7 -5 5 0.1116
4 -3 -12 0.1116
-4 3 -12 0.1116
-7 5 5 0.1116
0 0 -15 0.1116
-7 5 -5 0.1116
-4 3 12 0.1116
4 -3 12 0.1116
7 -5 -5 0.1116
9 0 0 0.1116
4 3 -12 0.1116
-3 8 -7 0.1116
-3 8 7 0.1116
4 3 12 0.1116
-9 0 0 0.1116
-4 -3 12 0.1116
3 -8 7 0.1116
3 -8 -7 0.1116
-4 -3 -12 0.1116
0 10 0 0.1116
3 8 7 0.1116
7 5 5 0.1116
7 5 -5 0.1116
3 8 -7 0.1116
0 -10 0 0.1116
-3 -8 -7 0.1116
-7 -5 -5 0.1116
-7 -5 5 0.1116
-3 -8 7 0.1116

loop_
_geom_angle_atom_site_label_1
_geom_angle_atom_site_label_2
_geom_angle_atom_site_label_3
_geom_angle
_geom_angle_site_symmetry_1
_geom_angle_site_symmetry_3
_geom_angle_publ_flag
N7 Fe1 C3 94.58(17) . . ?
N7 Fe1 C5 178.17(18) . . ?
N7 Fe1 C4 97.48(17) . . ?
N7 Fe1 C7 93.18(17) . . ?
N7 Fe1 C6 95.29(18) . . ?
C5 Fe1 C3 84.58(17) . . ?
C5 Fe1 C4 84.13(18) . . ?
C5 Fe1 C6 85.54(18) . . ?
C4 Fe1 C3 88.71(16) . . ?
C4 Fe1 C6 90.42(18) . . ?
C7 Fe1 C3 91.29(18) . . ?
C7 Fe1 C5 85.22(17) . . ?
C7 Fe1 C4 169.30(19) . . ?
C7 Fe1 C6 87.74(19) . . ?
C6 Fe1 C3 170.12(18) . . ?
N2 K1 C3 20.53(11) 2_665 2_665 ?
N2 K1 C5 64.05(10) 2_665 2_665 ?
N2 K1 N4 77.10(11) 2_665 2_665 ?
N6 K1 N2 86.02(12) . 2_665 ?
N6 K1 N3 173.58(13) . 2_665 ?
N6 K1 C3 103.40(12) . 2_665 ?
N6 K1 C5 113.16(13) . 2_665 ?
N6 K1 C4 153.77(12) . 2_665 ?
N6 K1 N5 104.65(14) . 1_545 ?
N6 K1 N4 101.48(13) . 2_665 ?
N6 K1 N4 97.89(15) . 3_746 ?
N3 K1 N2 87.96(11) 2_665 2_665 ?
N3 K1 C3 71.13(11) 2_665 2_665 ?
N3 K1 C5 65.85(11) 2_665 2_665 ?
N3 K1 C4 21.89(11) 2_665 2_665 ?
N3 K1 N4 79.28(11) 2_665 2_665 ?
C3 K1 C5 46.90(11) 2_665 2_665 ?
C3 K1 N4 63.29(10) 2_665 2_665 ?
C5 K1 N4 19.51(11) 2_665 2_665 ?
C4 K1 N2 69.76(11) 2_665 2_665 ?
C4 K1 C3 50.97(11) 2_665 2_665 ?
C4 K1 C5 47.49(11) 2_665 2_665 ?
C4 K1 N4 64.25(11) 2_665 2_665 ?
N5 K1 N2 158.19(14) 1_545 2_665 ?
N5 K1 N3 80.33(13) 1_545 2_665 ?
N5 K1 C3 150.76(14) 1_545 2_665 ?
N5 K1 C5 125.42(13) 1_545 2_665 ?
N5 K1 C4 101.54(13) 1_545 2_665 ?
N5 K1 N4 86.34(15) 1_545 3_746 ?
N5 K1 N4 118.09(14) 1_545 2_665 ?
N4 K1 N2 73.21(13) 3_746 2_665 ?
N4 K1 N3 78.22(13) 3_746 2_665 ?
N4 K1 C3 81.83(12) 3_746 2_665 ?
N4 K1 C5 123.72(12) 3_746 2_665 ?
N4 K1 C4 84.95(13) 3_746 2_665 ?
N4 K1 N4 143.07(9) 3_746 2_665 ?
O1 N7 Fe1 178.1(3) . . ?
C3 N2 K1 80.6(3) . 2_664 ?
C7 N6 K1 172.4(4) . . ?
C4 N3 K1 86.3(3) . 2_664 ?
H1A N1 H1B 107.9 . . ?
C2 N1 H1A 109.2 . . ?
C2 N1 H1B 109.2 . . ?
C1 N1 H1A 109.2 . . ?
C1 N1 H1B 109.2 . . ?
C1 N1 C2 111.9(4) . . ?
Fe1 C3 K1 99.26(15) . 2_664 ?
N2 C3 Fe1 178.1(4) . . ?
N2 C3 K1 78.9(3) . 2_664 ?
Fe1 C5 K1 95.63(15) . 2_664 ?
N4 C5 Fe1 178.9(4) . . ?
N4 C5 K1 83.3(3) . 2_664 ?
Fe1 C4 K1 103.97(16) . 2_664 ?
N3 C4 Fe1 175.4(4) . . ?
N3 C4 K1 71.8(3) . 2_664 ?
N6 C7 Fe1 178.3(4) . . ?
C6 N5 K1 152.9(4) . 1_565 ?
N5 C6 Fe1 178.0(5) . . ?
K1 N4 K1 119.43(14) 3_756 2_664 ?
C5 N4 K1 161.1(4) . 3_756 ?
C5 N4 K1 77.2(3) . 2_664 ?
N1 C2 H2A 109.5 . . ?
N1 C2 H2B 109.5 . . ?
N1 C2 H2C 109.5 . . ?
H2A C2 H2B 109.5 . . ?
H2A C2 H2C 109.5 . . ?
H2B C2 H2C 109.5 . . ?
N1 C1 H1C 109.5 . . ?
N1 C1 H1D 109.5 . . ?
N1 C1 H1E 109.5 . . ?
H1C C1 H1D 109.5 . . ?
H1C C1 H1E 109.5 . . ?
H1D C1 H1E 109.5 . . ?

loop_
_geom_bond_atom_site_label_1
_geom_bond_atom_site_label_2
_geom_bond_distance
_geom_bond_site_symmetry_2
_geom_bond_publ_flag
Fe1 N7 1.657(3) . ?
Fe1 C3 1.947(4) . ?
Fe1 C5 1.939(4) . ?
Fe1 C4 1.941(4) . ?
Fe1 C7 1.937(4) . ?
Fe1 C6 1.944(4) . ?
K1 N2 3.205(4) 2_665 ?
K1 N6 2.737(4) . ?
K1 N3 2.939(4) 2_665 ?
K1 C3 3.223(4) 2_665 ?
K1 C5 3.341(4) 2_665 ?
K1 C4 3.088(4) 2_665 ?
K1 N5 2.758(4) 1_545 ?
K1 N4 2.815(4) 3_746 ?
K1 N4 3.404(5) 2_665 ?
O1 N7 1.137(5) . ?
N2 K1 3.205(4) 2_664 ?
N2 C3 1.146(6) . ?
N6 C7 1.144(6) . ?
N3 K1 2.940(4) 2_664 ?
N3 C4 1.153(6) . ?
N1 H1A 0.8900 . ?
N1 H1B 0.8900 . ?
N1 C2 1.472(6) . ?
N1 C1 1.471(6) . ?
C3 K1 3.222(4) 2_664 ?
C5 K1 3.341(4) 2_664 ?
C5 N4 1.145(6) . ?
C4 K1 3.088(4) 2_664 ?
N5 K1 2.758(4) 1_565 ?
N5 C6 1.143(6) . ?
N4 K1 2.815(4) 3_756 ?
N4 K1 3.404(5) 2_664 ?
C2 H2A 0.9600 . ?
C2 H2B 0.9600 . ?
C2 H2C 0.9600 . ?
C1 H1C 0.9600 . ?
C1 H1D 0.9600 . ?
C1 H1E 0.9600 . ?

loop_
_twin_individual_id
_twin_individual_mass_fraction_refined
1 0.778(8)
2 0.222(8)

loop_
_exptl_oxdiff_crystal_face_indexfrac_h
_exptl_oxdiff_crystal_face_indexfrac_k
_exptl_oxdiff_crystal_face_indexfrac_l
_exptl_oxdiff_crystal_face_x
_exptl_oxdiff_crystal_face_y
_exptl_oxdiff_crystal_face_z
0.0023 -0.0054 14.9975 -0.8149 -1.0709 -0.7708
6.9937 -4.9989 4.9965 -0.2936 0.5183 -1.4503
3.9942 -2.9940 -11.9997 0.6233 1.3715 -0.0684
-3.9978 3.0027 -11.9964 0.6806 0.3420 1.3018
-6.9922 4.9953 5.0019 -0.2497 -1.2322 0.9364
-0.0023 0.0054 -14.9975 0.8149 1.0709 0.7708
-6.9937 4.9989 -4.9965 0.2936 -0.5183 1.4503
-3.9942 2.9940 11.9997 -0.6233 -1.3715 0.0684
3.9978 -3.0027 11.9964 -0.6806 -0.3420 -1.3018
6.9922 -4.9953 -5.0019 0.2497 1.2322 -0.9364
8.9908 0.0025 0.0020 0.6989 0.4684 -1.3902
3.9940 3.0049 -11.9946 1.3019 0.7584 0.0660
-2.9982 8.0002 -6.9927 1.0521 -0.4738 1.0024
-2.9961 7.9952 7.0050 0.2915 -1.4733 0.2829
3.9977 2.9962 12.0015 -0.0020 -0.9551 -1.1673
-8.9908 -0.0025 -0.0020 -0.6989 -0.4684 1.3902
-3.9940 -3.0049 11.9946 -1.3019 -0.7584 -0.0660
2.9982 -8.0002 6.9927 -1.0521 0.4738 -1.0024
2.9961 -7.9952 -7.0050 -0.2915 1.4733 -0.2829
-3.9977 -2.9962 -12.0015 0.0020 0.9551 1.1673
-0.0002 9.9982 0.0085 1.1310 -1.0218 0.2241
2.9978 7.9969 7.0063 0.7575 -1.1611 -0.6439
6.9935 4.9993 5.0050 0.8374 -0.5035 -1.2262
6.9920 5.0029 -4.9934 1.3807 0.2104 -0.7123
2.9957 8.0019 -6.9914 1.5181 -0.1615 0.0755
0.0002 -9.9982 -0.0085 -1.1310 1.0218 -0.2241
-2.9978 -7.9969 -7.0063 -0.7575 1.1611 0.6439
-6.9935 -4.9993 -5.0050 -0.8374 0.5035 1.2262
-6.9920 -5.0029 4.9934 -1.3807 -0.2104 0.7123
-2.9957 -8.0019 6.9914 -1.5181 0.1615 -0.0755
